data_2009461
loop_
_publ_author_name
'Karolak-Wojciechowska, J.'
'Kie\'c-Kononowicz, K.'

_publ_section_title 5,5-Diphenyl-1<i>H</i>,2<i>H</i>,5<i>H</i>-imidazo[1,2-<i>a</i>]imidazole-3,6-dione
_journal_issue 2
_journal_name_full 'Acta Crystallographica Section C'
_journal_page_first 300
_journal_page_last 302
_journal_paper_doi 10.1107/S0108270193008029
_journal_volume 50
_journal_year 1994
_chemical_formula_sum 'C17 H13 N3 O2'
_chemical_formula_weight 291.31
_space_group_IT_number 19
_symmetry_cell_setting orthorhombic
_symmetry_space_group_name_Hall 'P 2ac 2ab'
_symmetry_space_group_name_H-M 'P 21 21 21'
_atom_type_scat_source 'SHELXTL/PC (Sheldrick, 1990)'
_cell_angle_alpha 90.0
_cell_angle_beta 90.0
_cell_angle_gamma 90.0
_cell_formula_units_Z 4
_cell_length_a 15.829(4)
_cell_length_b 10.290(3)
_cell_length_c 8.529(5)
_cell_measurement_reflns_used 25
_cell_measurement_temperature 293
_cell_measurement_theta_max 60
_cell_measurement_theta_min 10
_cell_volume 1389.2(10)
_diffrn_measurement_device 'Kuma KM-4'
_diffrn_measurement_method \w-2\q
_diffrn_radiation_type CuK\a
_diffrn_radiation_wavelength 1.54178
_diffrn_reflns_av_R_equivalents 0.03
_diffrn_reflns_limit_h_max 19
_diffrn_reflns_limit_h_min 0
_diffrn_reflns_limit_k_max 12
_diffrn_reflns_limit_k_min 0
_diffrn_reflns_limit_l_max 8
_diffrn_reflns_limit_l_min 0
_diffrn_reflns_number 1415
_diffrn_reflns_theta_max 55
_diffrn_standards_decay_% 2
_diffrn_standards_interval_count 50
_diffrn_standards_number 2
_exptl_absorpt_coefficient_mu 0.84
_exptl_absorpt_correction_type none
_exptl_crystal_colour Colourless
_exptl_crystal_density_diffrn 1.393
_exptl_crystal_density_meas 1.389
_exptl_crystal_description Needles
_exptl_crystal_size_max 0.4
_exptl_crystal_size_mid 0.2
_exptl_crystal_size_min 0.2
_refine_diff_density_max 0.122
_refine_diff_density_min -0.121
_refine_ls_extinction_coef 0.01137
_refine_ls_extinction_method empirical
_refine_ls_goodness_of_fit_obs 1.17
_refine_ls_hydrogen_treatment refxyz
_refine_ls_number_parameters 239
_refine_ls_number_reflns 1221
_refine_ls_R_factor_obs 0.032
_refine_ls_shift/esd_max 0.01
_refine_ls_structure_factor_coef F
_refine_ls_weighting_details 'w = 1/[\s^2^(F) + 0.0117F^2^]'
_refine_ls_weighting_scheme calc
_refine_ls_wR_factor_obs 0.036
_reflns_number_observed 1221
_reflns_number_total 1415
_reflns_observed_criterion F>4\s(F)
_cod_data_source_file ka1033.cif
_cod_data_source_block ka1033_structure_1_of_1
_cod_depositor_comments
;
The following automatic conversions were performed:

'_refine_ls_weighting_scheme' value 'w = 1/[\s^2^(F) + 0.0117F^2^]'
was changed to 'calc'. New tag '_refine_ls_weighting_details' was
created. The value of the new tag was set to 'w = 1/[\s^2^(F) +
0.0117F^2^]'.

Automatic conversion script
Id: cif_fix_values 3143 2015-03-26 13:38:13Z robertas 
;
_cod_original_cell_volume 1389.21
_cod_database_code 2009461

loop_
_symmetry_equiv_pos_as_xyz
x,y,z
1/2-x,-y,1/2+z
-x,1/2+y,1/2-z
1/2+x,1/2-y,-z

loop_
_atom_site_label
_atom_site_fract_x
_atom_site_fract_y
_atom_site_fract_z
_atom_site_U_iso_or_equiv
O1 .52270(10) .3065(2) .1175(3) .0480(4)
O2 .22940(10) .5428(2) -.1117(3) .0570(4)
N1 .36390(10) .6771(2) .1717(3) .0450(10)
C2 .2882(2) .6960(3) .0790(4) .0510(10)
C3 .28020(10) .5700(3) -.0126(3) .0430(4)
N4 .34560(10) .4934(2) .0426(2) .0350(4)
C5 .38280(10) .3653(2) .0142(3) .0340(4)
C6 .46580(10) .3863(3) .1146(3) .0360(4)
N7 .46520(10) .5026(2) .1914(3) .0410(4)
C8 .39550(10) .5613(2) .1455(3) .0350(4)
C11 .40690(10) .3457(3) -.1572(3) .0370(4)
C12 .4185(2) .4516(3) -.2563(4) .0490(10)
C13 .4438(2) .4324(4) -.4113(4) .0600(10)
C14 .4557(2) .3075(4) -.4661(4) .0660(10)
C15 .4440(2) .2031(4) -.3697(4) .0650(10)
C16 .4204(2) .2215(3) -.2138(4) .0490(10)
C21 .32800(10) .2567(3) .0831(3) .0380(4)
C22 .3632(2) .1538(3) .1656(4) .0520(10)
C23 .3117(2) .0592(3) .2314(5) .0680(10)
C24 .2258(2) .0653(4) .2144(5) .0760(10)
C25 .1902(2) .1661(4) .1303(5) .0700(10)
C26 .2407(2) .2611(3) .0627(4) .0540(10)
H71 .293(2) .771(4) .013(6) ?
H72 .237(2) .704(4) .142(5) ?
H4 .392(2) .736(4) .230(5) ?
H22 .430(3) .151(4) .187(5) ?
H23 .338(3) -.023(5) .288(6) ?
H24 .183(3) -.002(5) .259(6) ?
H25 .126(3) .170(4) .113(6) ?
H26 .215(2) .337(4) .008(5) ?
H12 .404(2) .544(4) -.216(5) ?
H13 .458(2) .518(4) -.476(5) ?
H14 .477(3) .300(5) -.579(7) ?
H15 .453(3) .116(5) -.411(6) ?
H16 .416(2) .144(4) -.144(5) ?

loop_
_geom_angle_atom_site_label_1
_geom_angle_atom_site_label_2
_geom_angle_atom_site_label_3
_geom_angle
_geom_angle_publ_flag
C2 N1 C8 110.1(2) yes
N1 C2 C3 103.6(2) yes
O2 C3 C2 128.1(2) yes
O2 C3 N4 127.5(2) yes
C2 C3 N4 104.4(2) yes
C3 N4 C5 139.3(2) yes
C3 N4 C8 111.0(2) yes
C5 N4 C8 109.4(2) yes
N4 C5 C6 97.0(2) yes
N4 C5 C11 112.2(2) yes
N4 C5 C21 111.5(2) yes
C6 C5 C11 109.2(2) yes
C6 C5 C21 111.2(2) yes
C11 C5 C21 114.4(2) yes
O1 C6 C5 122.2(2) yes
O1 C6 N7 125.9(2) yes
C5 C6 N7 112.0(2) yes
C6 N7 C8 105.4(2) yes
N1 C8 N4 110.6(2) yes
N1 C8 N7 133.3(2) yes
N4 C8 N7 116.0(2) yes
C5 C11 C12 120.8(2) yes
C5 C11 C16 119.9(2) yes
C5 C21 C22 121.6(2) yes
C5 C21 C26 119.3(2) yes
C22 C21 C26 119.1(3) yes

loop_
_geom_bond_atom_site_label_1
_geom_bond_atom_site_label_2
_geom_bond_distance
_geom_bond_publ_flag
O1 C6 1.219(3) yes
O2 C3 1.200(3) yes
N1 C2 1.449(4) yes
N1 C8 1.311(3) yes
C2 C3 1.519(4) yes
C3 N4 1.384(3) yes
N4 C5 1.464(3) yes
N4 C8 1.372(3) yes
C5 C6 1.583(3) yes
C5 C11 1.524(4) yes
C5 C21 1.532(3) yes
C6 N7 1.364(4) yes
N7 C8 1.317(3) yes
